data_4060238
_journal_name_full Organometallics
_journal_paper_doi 10.1021/om0341855
_journal_year 2004
_chemical_formula_sum 'C17 H24 Cu1.5 F9 N6 P1.5'
_chemical_formula_weight 625.19
_space_group_IT_number 167
_symmetry_cell_setting rhombohedral
_symmetry_space_group_name_Hall '-R 3 2"c'
_symmetry_space_group_name_H-M 'R -3 c :H'
_atom_sites_solution_hydrogens geom
_atom_sites_solution_primary direct
_atom_sites_solution_secondary difmap
_cell_angle_alpha 90.00
_cell_angle_beta 90.00
_cell_angle_gamma 120.00
_cell_formula_units_Z 12
_cell_length_a 18.593(2)
_cell_length_b 18.593(2)
_cell_length_c 23.059(4)
_cell_measurement_reflns_used ?
_cell_measurement_temperature 100(2)
_cell_measurement_theta_max ?
_cell_measurement_theta_min ?
_cell_volume 6903.3(18)
_diffrn_ambient_temperature 100(2)
_diffrn_detector_area_resol_mean ?
_diffrn_measurement_device_type 'CCD area detector'
_diffrn_measurement_method 'phi and omega scans'
_diffrn_radiation_monochromator graphite
_diffrn_radiation_source 'fine-focus sealed tube'
_diffrn_radiation_type MoK\a
_diffrn_radiation_wavelength 0.71073
_diffrn_reflns_av_R_equivalents 0.0207
_diffrn_reflns_av_sigmaI/netI 0.0091
_diffrn_reflns_limit_h_max 24
_diffrn_reflns_limit_h_min -24
_diffrn_reflns_limit_k_max 23
_diffrn_reflns_limit_k_min -24
_diffrn_reflns_limit_l_max 29
_diffrn_reflns_limit_l_min -28
_diffrn_reflns_number 19034
_diffrn_reflns_theta_max 27.53
_diffrn_reflns_theta_min 2.17
_diffrn_standards_decay_% ?
_diffrn_standards_interval_count ?
_diffrn_standards_interval_time ?
_diffrn_standards_number ?
_exptl_absorpt_coefficient_mu 1.595
_exptl_absorpt_correction_T_max 1.000000
_exptl_absorpt_correction_T_min 0.823424
_exptl_absorpt_correction_type 'Spherical Harmonic Functions;"Blessing Acta Cryst.", A51 (1995) p.33-38'
_exptl_absorpt_process_details ?
_exptl_crystal_colour colorless
_exptl_crystal_density_diffrn 1.805
_exptl_crystal_density_meas ?
_exptl_crystal_density_method 'not measured'
_exptl_crystal_description 'rectangular plate'
_exptl_crystal_F_000 3780
_exptl_crystal_size_max .28
_exptl_crystal_size_mid .26
_exptl_crystal_size_min .17
_refine_ls_extinction_coef ?
_refine_ls_extinction_method none
_refine_ls_goodness_of_fit_ref 1.112
_refine_ls_hydrogen_treatment mixed
_refine_ls_matrix_type full
_refine_ls_number_parameters 109
_refine_ls_number_reflns 1773
_refine_ls_number_restraints 0
_refine_ls_restrained_S_all 1.112
_refine_ls_R_factor_all 0.0295
_refine_ls_R_factor_gt 0.0275
_refine_ls_shift/su_max 0.000
_refine_ls_shift/su_mean 0.000
_refine_ls_structure_factor_coef Fsqd
_refine_ls_weighting_details 'calc w=1/[\s^2^(Fo^2^)+(0.0514P)^2^+6.2749P] where P=(Fo^2^+2Fc^2^)/3'
_refine_ls_weighting_scheme calc
_refine_ls_wR_factor_gt 0.0787
_refine_ls_wR_factor_ref 0.0800
_reflns_number_gt 1624
_reflns_number_total 1773
_reflns_threshold_expression >2sigma(I)
_cod_depositor_comments
;
The following automatic conversions were performed:
'_symmetry_cell_setting' value 'Rhombohedral' changed to 'rhombohedral'
according to '/home/saulius/struct/CIF-dictionaries/cif_core.dic'
dictionary named 'cif_core.dic' version 2.4.1 from 2010-06-29.

Automatic conversion script
Id: cif_fix_enum 1527 2010-12-29 10:47:43Z saulius 
;
_cod_original_sg_symbol_H-M 'R -3 c'
_cod_original_formula_sum 'C17 H24 Cu1.50 F9 N6 P1.50'
_cod_database_code 4060238

loop_
_symmetry_equiv_pos_as_xyz
'x, y, z'
'-y, x-y, z'
'-x+y, -x, z'
'y, x, -z+1/2'
'x-y, -y, -z+1/2'
'-x, -x+y, -z+1/2'
'x+2/3, y+1/3, z+1/3'
'-y+2/3, x-y+1/3, z+1/3'
'-x+y+2/3, -x+1/3, z+1/3'
'y+2/3, x+1/3, -z+5/6'
'x-y+2/3, -y+1/3, -z+5/6'
'-x+2/3, -x+y+1/3, -z+5/6'
'x+1/3, y+2/3, z+2/3'
'-y+1/3, x-y+2/3, z+2/3'
'-x+y+1/3, -x+2/3, z+2/3'
'y+1/3, x+2/3, -z+7/6'
'x-y+1/3, -y+2/3, -z+7/6'
'-x+1/3, -x+y+2/3, -z+7/6'
'-x, -y, -z'
'y, -x+y, -z'
'x-y, x, -z'
'-y, -x, z-1/2'
'-x+y, y, z-1/2'
'x, x-y, z-1/2'
'-x+2/3, -y+1/3, -z+1/3'
'y+2/3, -x+y+1/3, -z+1/3'
'x-y+2/3, x+1/3, -z+1/3'
'-y+2/3, -x+1/3, z-1/6'
'-x+y+2/3, y+1/3, z-1/6'
'x+2/3, x-y+1/3, z-1/6'
'-x+1/3, -y+2/3, -z+2/3'
'y+1/3, -x+y+2/3, -z+2/3'
'x-y+1/3, x+2/3, -z+2/3'
'-y+1/3, -x+2/3, z+1/6'
'-x+y+1/3, y+2/3, z+1/6'
'x+1/3, x-y+2/3, z+1/6'

loop_
_atom_site_label
_atom_site_type_symbol
_atom_site_fract_x
_atom_site_fract_y
_atom_site_fract_z
_atom_site_U_iso_or_equiv
_atom_site_adp_type
_atom_site_occupancy
_atom_site_symmetry_multiplicity
_atom_site_calc_flag
_atom_site_refinement_flags
_atom_site_disorder_assembly
_atom_site_disorder_group
Cu1 Cu 0.6667 0.162135(13) 1.0833 0.02180(12) Uani 1 2 d S . .
N1 N 0.58949(8) 0.17645(8) 0.97395(6) 0.0229(3) Uani 1 1 d . . .
N2 N 0.60056(9) 0.06770(8) 0.97639(6) 0.0267(3) Uani 1 1 d . . .
C1 C 0.6667 0.3333 0.90102(11) 0.0263(5) Uani 1 3 d S . .
H1A H 0.7109 0.3871 0.8869 0.039 Uiso 0.33 1 calc PR . .
H1B H 0.6129 0.3237 0.8869 0.039 Uiso 0.33 1 calc PR . .
H1C H 0.6763 0.2891 0.8869 0.039 Uiso 0.33 1 calc PR . .
C2 C 0.6667 0.3333 0.96716(11) 0.0208(5) Uani 1 3 d S . .
C3 C 0.59165(10) 0.25325(9) 0.99080(7) 0.0221(3) Uani 1 1 d . . .
H3A H 0.5921 0.2564 1.0337 0.027 Uiso 1 1 calc R . .
H3B H 0.5400 0.2509 0.9771 0.027 Uiso 1 1 calc R . .
C4 C 0.61598(10) 0.13475(9) 1.00838(7) 0.0234(3) Uani 1 1 d . . .
C5 C 0.56601(11) 0.06720(11) 0.92368(7) 0.0296(4) Uani 1 1 d . . .
H5 H 0.5504 0.0265 0.8941 0.036 Uiso 1 1 calc R . .
C6 C 0.55840(10) 0.13555(11) 0.92184(7) 0.0274(3) Uani 1 1 d . . .
H6 H 0.5362 0.1523 0.8910 0.033 Uiso 1 1 calc R . .
C7 C 0.62115(12) 0.00486(11) 0.99486(9) 0.0340(4) Uani 1 1 d . . .
H7A H 0.6758 0.0189 0.9796 0.051 Uiso 1 1 calc R . .
H7B H 0.5792 -0.0496 0.9801 0.051 Uiso 1 1 calc R . .
H7C H 0.6222 0.0032 1.0373 0.051 Uiso 1 1 calc R . .
P1 P 0.3333 0.15336(3) 0.9167 0.02694(16) Uani 1 2 d S . .
F1 F 0.39128(8) 0.12183(9) 0.88934(6) 0.0482(3) Uani 1 1 d . . .
F2 F 0.38779(8) 0.17991(9) 0.97466(5) 0.0544(4) Uani 1 1 d . . .
F3 F 0.27436(11) 0.18323(11) 0.94352(7) 0.0653(4) Uani 1 1 d . . .
